data_1554318
loop_
_publ_author_name
'Jiang, Bo'
'Wei, Yin'
'Shi, Min'

_publ_section_title
;
 Gold- and silver-catalyzed intramolecular annulation and rearrangement of
 aniline-linked 1,6-enynes containing methylenecyclopropanes
;
_journal_issue 13
_journal_name_full 'Organic Chemistry Frontiers'
_journal_page_first 2091
_journal_paper_doi 10.1039/C8QO00358K
_journal_volume 5
_journal_year 2018
_chemical_formula_moiety 'C26 H23 N O2 S'
_chemical_formula_sum 'C26 H23 N O2 S'
_chemical_formula_weight 413.51
_space_group_crystal_system triclinic
_space_group_IT_number 2
_space_group_name_Hall '-P 1'
_space_group_name_H-M_alt 'P -1'
_atom_sites_solution_hydrogens geom
_atom_sites_solution_primary dual
_audit_creation_date 2017-10-16
_audit_creation_method
;
Olex2 1.2
(compiled 2017.03.28 svn.r3405 for OlexSys, GUI svn.r5337)
;
_audit_update_record
;
2017-10-18 deposited with the CCDC.
2018-05-21 downloaded from the CCDC.
;
_cell_angle_alpha 76.431(8)
_cell_angle_beta 77.755(9)
_cell_angle_gamma 64.585(7)
_cell_formula_units_Z 2
_cell_length_a 9.447(4)
_cell_length_b 10.559(5)
_cell_length_c 12.512(6)
_cell_measurement_reflns_used 786
_cell_measurement_temperature 296(2)
_cell_measurement_theta_max 18.72
_cell_measurement_theta_min 2.406
_cell_volume 1087.0(9)
_computing_cell_refinement 'SAINT v7.68A (Bruker, 2009)'
_computing_data_reduction 'SAINT v7.68A (Bruker, 2009)'
_computing_molecular_graphics 'Olex2 (Dolomanov et al., 2009)'
_computing_publication_material 'Olex2 (Dolomanov et al., 2009)'
_computing_structure_refinement 'ShelXL (Sheldrick, 2015)'
_computing_structure_solution 'ShelXT (Sheldrick, 2015)'
_diffrn_ambient_temperature 296
_diffrn_measured_fraction_theta_full 0.983
_diffrn_measured_fraction_theta_max 0.983
_diffrn_measurement_device_type 'Bruker APEX-II CCD'
_diffrn_measurement_method '\f and \w scans'
_diffrn_radiation_monochromator graphite
_diffrn_radiation_type MoK\a
_diffrn_radiation_wavelength 0.71073
_diffrn_reflns_av_R_equivalents 0.0656
_diffrn_reflns_av_unetI/netI 0.1041
_diffrn_reflns_Laue_measured_fraction_full 0.983
_diffrn_reflns_Laue_measured_fraction_max 0.983
_diffrn_reflns_limit_h_max 9
_diffrn_reflns_limit_h_min -11
_diffrn_reflns_limit_k_max 12
_diffrn_reflns_limit_k_min -12
_diffrn_reflns_limit_l_max 14
_diffrn_reflns_limit_l_min -15
_diffrn_reflns_number 7474
_diffrn_reflns_point_group_measured_fraction_full 0.983
_diffrn_reflns_point_group_measured_fraction_max 0.983
_diffrn_reflns_theta_full 25.242
_diffrn_reflns_theta_max 25.496
_diffrn_reflns_theta_min 1.688
_diffrn_standards_number 0
_exptl_absorpt_coefficient_mu 0.171
_exptl_absorpt_correction_T_max 0.7461
_exptl_absorpt_correction_T_min 0.5441
_exptl_absorpt_correction_type multi-scan
_exptl_absorpt_process_details
'SADABS-2008/1 (Bruker,2008) was used for absorption correction. wR2(int) was 0.0760 before and 0.0574 after correction. The Ratio of minimum to maximum transmission is 0.7293. The \l/2 correction factor is 0.0015.'
_exptl_crystal_colour colourless
_exptl_crystal_density_diffrn 1.263
_exptl_crystal_description block
_exptl_crystal_F_000 436
_exptl_crystal_size_max 0.15
_exptl_crystal_size_mid 0.12
_exptl_crystal_size_min 0.05
_refine_diff_density_max 0.691
_refine_diff_density_min -0.248
_refine_diff_density_rms 0.067
_refine_ls_extinction_method none
_refine_ls_goodness_of_fit_ref 1.014
_refine_ls_hydrogen_treatment constr
_refine_ls_matrix_type full
_refine_ls_number_parameters 272
_refine_ls_number_reflns 3975
_refine_ls_number_restraints 0
_refine_ls_restrained_S_all 1.014
_refine_ls_R_factor_all 0.1889
_refine_ls_R_factor_gt 0.0964
_refine_ls_shift/su_max 0.002
_refine_ls_shift/su_mean 0.000
_refine_ls_structure_factor_coef Fsqd
_refine_ls_weighting_details 'w=1/[\s^2^(Fo^2^)+(0.1541P)^2^+0.0686P] where P=(Fo^2^+2Fc^2^)/3'
_refine_ls_weighting_scheme calc
_refine_ls_wR_factor_gt 0.2442
_refine_ls_wR_factor_ref 0.3157
_reflns_Friedel_coverage 0.000
_reflns_number_gt 1675
_reflns_number_total 3975
_reflns_threshold_expression 'I > 2\s(I)'
_cod_data_source_file c8qo00358k2.cif
_cod_data_source_block mo_dm17429_0m
_cod_original_cell_volume 1087.1(9)
_cod_database_code 1554318
_shelx_shelxl_version_number 2017/1
_shelx_space_group_comment
;
The symmetry employed for this shelxl refinement is uniquely defined
by the following loop, which should always be used as a source of
symmetry information in preference to the above space-group names.
They are only intended as comments.
;
_shelx_estimated_absorpt_t_max 0.991
_shelx_estimated_absorpt_t_min 0.975
_olex2_refinement_description
;
1. Fixed Uiso
 At 1.2 times of:
  All C(H) groups, All C(H,H) groups
 At 1.5 times of:
  All C(H,H,H) groups
2.a Secondary CH2 refined with riding coordinates:
 C9(H9A,H9B), C12(H12A,H12B), C13(H13A,H13B)
2.b Aromatic/amide H refined with riding coordinates:
 C2(H2), C3(H3), C4(H4), C5(H5), C10(H10), C15(H15), C16(H16), C17(H17),
 C18(H18), C19(H19), C21(H21), C22(H22), C24(H24), C25(H25)
2.c Idealised Me refined as rotating group:
 C26(H26A,H26B,H26C)
;
_olex2_submission_special_instructions 'No special instructions were received'

loop_
_space_group_symop_operation_xyz
'x, y, z'
'-x, -y, -z'

loop_
_atom_site_label
_atom_site_type_symbol
_atom_site_fract_x
_atom_site_fract_y
_atom_site_fract_z
_atom_site_U_iso_or_equiv
_atom_site_adp_type
_atom_site_occupancy
_atom_site_site_symmetry_order
_atom_site_calc_flag
_atom_site_refinement_flags_posn
S1 S 0.7712(2) 0.44278(18) 0.77885(16) 0.1046(7) Uani 1 1 d .
O1 O 0.6797(6) 0.5517(5) 0.8404(5) 0.147(2) Uani 1 1 d .
O2 O 0.9308(6) 0.4214(5) 0.7389(5) 0.1402(19) Uani 1 1 d .
N1 N 0.6925(8) 0.4737(6) 0.6611(6) 0.123(2) Uani 1 1 d .
C1 C 0.7772(10) 0.3701(9) 0.5838(6) 0.120(2) Uani 1 1 d .
C2 C 0.9295(10) 0.3603(11) 0.5198(10) 0.151(3) Uani 1 1 d .
H2 H 0.979485 0.413851 0.531832 0.182 Uiso 1 1 calc R
C3 C 0.9963(10) 0.2738(12) 0.4441(8) 0.141(3) Uani 1 1 d .
H3 H 1.087022 0.273935 0.397446 0.170 Uiso 1 1 calc R
C4 C 0.9314(13) 0.1882(10) 0.4367(8) 0.149(3) Uani 1 1 d .
H4 H 0.983547 0.122854 0.388202 0.179 Uiso 1 1 calc R
C5 C 0.7822(9) 0.1905(9) 0.5005(6) 0.113(2) Uani 1 1 d .
H5 H 0.739950 0.129370 0.491347 0.135 Uiso 1 1 calc R
C6 C 0.7056(8) 0.2832(7) 0.5735(6) 0.0944(19) Uani 1 1 d .
C7 C 0.5507(7) 0.2938(6) 0.6443(4) 0.0748(14) Uani 1 1 d .
C8 C 0.4648(9) 0.4041(7) 0.6904(6) 0.0949(18) Uani 1 1 d .
C9 C 0.5264(10) 0.5227(6) 0.6732(8) 0.132(3) Uani 1 1 d .
H9A H 0.488222 0.590160 0.607620 0.159 Uiso 1 1 calc R
H9B H 0.482141 0.572996 0.736031 0.159 Uiso 1 1 calc R
C10 C 0.3147(9) 0.4257(6) 0.7583(6) 0.0987(19) Uani 1 1 d .
H10 H 0.276561 0.356289 0.763764 0.118 Uiso 1 1 calc R
C11 C 0.2259(10) 0.5299(8) 0.8129(7) 0.113(2) Uani 1 1 d .
C12 C 0.2050(10) 0.6607(9) 0.8427(8) 0.148(3) Uani 1 1 d .
H12A H 0.180738 0.745014 0.786342 0.178 Uiso 1 1 calc R
H12B H 0.265764 0.656216 0.898070 0.178 Uiso 1 1 calc R
C13 C 0.0923(13) 0.5933(11) 0.8756(9) 0.159(3) Uani 1 1 d .
H13A H 0.080349 0.549666 0.952422 0.190 Uiso 1 1 calc R
H13B H -0.004267 0.638037 0.841233 0.190 Uiso 1 1 calc R
C14 C 0.5063(6) 0.1698(5) 0.6563(4) 0.0725(13) Uani 1 1 d .
C15 C 0.5987(7) 0.0381(6) 0.7074(5) 0.0837(15) Uani 1 1 d .
H15 H 0.687372 0.026249 0.736259 0.100 Uiso 1 1 calc R
C16 C 0.5607(8) -0.0777(6) 0.7164(5) 0.0940(18) Uani 1 1 d .
H16 H 0.624496 -0.166366 0.751216 0.113 Uiso 1 1 calc R
C17 C 0.4321(9) -0.0634(7) 0.6753(6) 0.0997(19) Uani 1 1 d .
H17 H 0.407550 -0.141437 0.681586 0.120 Uiso 1 1 calc R
C18 C 0.3384(8) 0.0680(8) 0.6242(6) 0.109(2) Uani 1 1 d .
H18 H 0.250061 0.078802 0.595464 0.131 Uiso 1 1 calc R
C19 C 0.3739(7) 0.1837(6) 0.6152(5) 0.0897(16) Uani 1 1 d .
H19 H 0.308640 0.272250 0.581279 0.108 Uiso 1 1 calc R
C20 C 0.7673(7) 0.2806(6) 0.8552(5) 0.0771(15) Uani 1 1 d .
C21 C 0.8923(7) 0.1543(6) 0.8355(5) 0.0869(15) Uani 1 1 d .
H21 H 0.978454 0.155073 0.783510 0.104 Uiso 1 1 calc R
C22 C 0.8884(7) 0.0276(6) 0.8933(5) 0.0907(16) Uani 1 1 d .
H22 H 0.972405 -0.057095 0.879445 0.109 Uiso 1 1 calc R
C23 C 0.7623(7) 0.0237(6) 0.9715(5) 0.0854(16) Uani 1 1 d .
C24 C 0.6398(7) 0.1526(8) 0.9877(5) 0.0940(17) Uani 1 1 d .
H24 H 0.552776 0.153008 1.039250 0.113 Uiso 1 1 calc R
C25 C 0.6417(7) 0.2791(7) 0.9311(5) 0.0892(16) Uani 1 1 d .
H25 H 0.557347 0.363842 0.944378 0.107 Uiso 1 1 calc R
C26 C 0.7592(8) -0.1136(7) 1.0350(6) 0.122(2) Uani 1 1 d .
H26A H 0.686234 -0.096542 1.101551 0.182 Uiso 1 1 calc GR
H26B H 0.862917 -0.176193 1.053865 0.182 Uiso 1 1 calc GR
H26C H 0.726540 -0.156425 0.990476 0.182 Uiso 1 1 calc GR

loop_
_atom_site_aniso_label
_atom_site_aniso_U_11
_atom_site_aniso_U_22
_atom_site_aniso_U_33
_atom_site_aniso_U_23
_atom_site_aniso_U_13
_atom_site_aniso_U_12
S1 0.1303(15) 0.0826(11) 0.1306(15) 0.0019(10) -0.0589(11) -0.0608(10)
O1 0.175(5) 0.084(3) 0.210(6) -0.041(4) -0.044(4) -0.060(3)
O2 0.144(4) 0.152(4) 0.166(5) 0.016(4) -0.042(3) -0.108(3)
N1 0.144(5) 0.076(3) 0.174(6) 0.035(4) -0.075(5) -0.071(3)
C1 0.158(7) 0.131(6) 0.104(5) 0.025(5) -0.042(5) -0.101(6)
C2 0.115(6) 0.160(8) 0.175(9) 0.031(7) -0.015(6) -0.083(6)
C3 0.103(6) 0.165(8) 0.132(8) -0.015(6) 0.027(5) -0.054(6)
C4 0.177(9) 0.142(7) 0.138(7) 0.042(5) -0.063(7) -0.085(7)
C5 0.131(6) 0.128(6) 0.079(5) 0.014(4) -0.023(4) -0.063(5)
C6 0.122(5) 0.097(4) 0.083(4) 0.038(4) -0.046(4) -0.073(4)
C7 0.097(4) 0.069(3) 0.070(3) 0.004(3) -0.033(3) -0.041(3)
C8 0.111(5) 0.075(4) 0.109(5) 0.019(4) -0.053(4) -0.046(4)
C9 0.141(6) 0.061(4) 0.203(9) 0.008(4) -0.068(6) -0.041(4)
C10 0.136(6) 0.052(3) 0.100(5) -0.020(3) -0.031(4) -0.018(3)
C11 0.123(6) 0.112(6) 0.099(5) -0.016(4) -0.013(5) -0.043(4)
C12 0.171(7) 0.141(7) 0.156(8) -0.085(6) 0.007(6) -0.066(6)
C13 0.164(8) 0.185(9) 0.130(7) -0.009(7) 0.009(7) -0.093(8)
C14 0.102(4) 0.067(3) 0.062(3) 0.004(2) -0.022(3) -0.048(3)
C15 0.104(4) 0.076(4) 0.078(4) 0.000(3) -0.022(3) -0.043(3)
C16 0.127(5) 0.074(4) 0.077(4) 0.003(3) 0.002(4) -0.051(4)
C17 0.130(5) 0.085(5) 0.106(5) -0.017(4) -0.011(4) -0.066(4)
C18 0.125(5) 0.114(5) 0.122(6) -0.025(5) -0.023(4) -0.072(5)
C19 0.112(4) 0.079(4) 0.096(4) -0.003(3) -0.034(3) -0.051(3)
C20 0.085(4) 0.072(3) 0.088(4) -0.007(3) -0.036(3) -0.035(3)
C21 0.076(4) 0.092(4) 0.088(4) -0.002(3) -0.013(3) -0.035(3)
C22 0.085(4) 0.070(4) 0.101(5) -0.008(3) -0.017(3) -0.016(3)
C23 0.084(4) 0.093(4) 0.081(4) 0.003(3) -0.027(3) -0.038(3)
C24 0.091(4) 0.113(5) 0.082(4) -0.005(4) -0.016(3) -0.047(4)
C25 0.080(4) 0.091(4) 0.095(4) -0.023(4) -0.012(3) -0.028(3)
C26 0.146(6) 0.106(5) 0.111(5) 0.021(4) -0.026(4) -0.064(4)

loop_
_atom_type_symbol
_atom_type_description
_atom_type_scat_dispersion_real
_atom_type_scat_dispersion_imag
_atom_type_scat_source
C C 0.0033 0.0016 'International Tables Vol C Tables 4.2.6.8 and 6.1.1.4'
H H 0.0000 0.0000 'International Tables Vol C Tables 4.2.6.8 and 6.1.1.4'
N N 0.0061 0.0033 'International Tables Vol C Tables 4.2.6.8 and 6.1.1.4'
O O 0.0106 0.0060 'International Tables Vol C Tables 4.2.6.8 and 6.1.1.4'
S S 0.1246 0.1234 'International Tables Vol C Tables 4.2.6.8 and 6.1.1.4'

loop_
_geom_angle_atom_site_label_1
_geom_angle_atom_site_label_2
_geom_angle_atom_site_label_3
_geom_angle
O1 S1 O2 118.9(3)
O1 S1 N1 109.7(4)
O1 S1 C20 109.4(3)
O2 S1 N1 102.7(4)
O2 S1 C20 108.4(3)
N1 S1 C20 107.0(2)
C1 N1 S1 117.1(5)
C9 N1 S1 115.5(6)
C9 N1 C1 114.4(6)
C2 C1 N1 121.3(7)
C6 C1 N1 117.4(7)
C6 C1 C2 121.4(9)
C1 C2 H2 120.2
C3 C2 C1 119.6(9)
C3 C2 H2 120.2
C2 C3 H3 120.5
C4 C3 C2 119.0(9)
C4 C3 H3 120.5
C3 C4 H4 118.3
C3 C4 C5 123.5(10)
C5 C4 H4 118.3
C4 C5 H5 120.4
C6 C5 C4 119.2(8)
C6 C5 H5 120.4
C1 C6 C7 119.4(7)
C5 C6 C1 117.1(7)
C5 C6 C7 123.5(6)
C8 C7 C6 120.4(5)
C8 C7 C14 123.4(5)
C14 C7 C6 116.2(5)
C7 C8 C9 118.0(7)
C7 C8 C10 124.9(5)
C10 C8 C9 117.1(7)
N1 C9 C8 114.4(5)
N1 C9 H9A 108.7
N1 C9 H9B 108.7
C8 C9 H9A 108.7
C8 C9 H9B 108.7
H9A C9 H9B 107.6
C8 C10 H10 115.8
C11 C10 C8 128.4(7)
C11 C10 H10 115.8
C10 C11 C12 147.1(8)
C10 C11 C13 149.0(9)
C13 C11 C12 63.8(6)
C11 C12 H12A 118.3
C11 C12 H12B 118.3
C11 C12 C13 54.4(5)
H12A C12 H12B 115.6
C13 C12 H12A 118.3
C13 C12 H12B 118.3
C11 C13 C12 61.8(6)
C11 C13 H13A 117.6
C11 C13 H13B 117.6
C12 C13 H13A 117.6
C12 C13 H13B 117.6
H13A C13 H13B 114.7
C15 C14 C7 120.1(5)
C15 C14 C19 118.1(4)
C19 C14 C7 121.8(5)
C14 C15 H15 119.8
C14 C15 C16 120.5(5)
C16 C15 H15 119.8
C15 C16 H16 119.5
C17 C16 C15 121.0(6)
C17 C16 H16 119.5
C16 C17 H17 120.5
C16 C17 C18 119.1(5)
C18 C17 H17 120.5
C17 C18 H18 119.7
C17 C18 C19 120.6(6)
C19 C18 H18 119.7
C14 C19 H19 119.6
C18 C19 C14 120.7(6)
C18 C19 H19 119.6
C21 C20 S1 119.4(5)
C25 C20 S1 120.5(5)
C25 C20 C21 120.0(5)
C20 C21 H21 120.2
C22 C21 C20 119.6(5)
C22 C21 H21 120.2
C21 C22 H22 119.4
C21 C22 C23 121.3(5)
C23 C22 H22 119.4
C22 C23 C24 116.9(5)
C22 C23 C26 121.2(6)
C24 C23 C26 121.9(6)
C23 C24 H24 118.7
C25 C24 C23 122.5(6)
C25 C24 H24 118.7
C20 C25 C24 119.6(6)
C20 C25 H25 120.2
C24 C25 H25 120.2
C23 C26 H26A 109.5
C23 C26 H26B 109.5
C23 C26 H26C 109.5
H26A C26 H26B 109.5
H26A C26 H26C 109.5
H26B C26 H26C 109.5

loop_
_geom_bond_atom_site_label_1
_geom_bond_atom_site_label_2
_geom_bond_distance
S1 O1 1.394(5)
S1 O2 1.420(5)
S1 N1 1.691(7)
S1 C20 1.766(6)
N1 C1 1.481(10)
N1 C9 1.411(8)
C1 C2 1.464(11)
C1 C6 1.393(9)
C2 H2 0.9300
C2 C3 1.337(12)
C3 H3 0.9300
C3 C4 1.319(11)
C4 H4 0.9300
C4 C5 1.458(11)
C5 H5 0.9300
C5 C6 1.359(9)
C6 C7 1.515(8)
C7 C8 1.285(8)
C7 C14 1.506(7)
C8 C9 1.549(8)
C8 C10 1.445(9)
C9 H9A 0.9700
C9 H9B 0.9700
C10 H10 0.9300
C10 C11 1.303(9)
C11 C12 1.436(10)
C11 C13 1.326(10)
C12 H12A 0.9700
C12 H12B 0.9700
C12 C13 1.462(10)
C13 H13A 0.9700
C13 H13B 0.9700
C14 C15 1.372(7)
C14 C19 1.389(7)
C15 H15 0.9300
C15 C16 1.390(7)
C16 H16 0.9300
C16 C17 1.354(8)
C17 H17 0.9300
C17 C18 1.374(9)
C18 H18 0.9300
C18 C19 1.375(8)
C19 H19 0.9300
C20 C21 1.383(7)
C20 C25 1.357(8)
C21 H21 0.9300
C21 C22 1.375(8)
C22 H22 0.9300
C22 C23 1.381(8)
C23 C24 1.382(8)
C23 C26 1.490(8)
C24 H24 0.9300
C24 C25 1.363(8)
C25 H25 0.9300
C26 H26A 0.9600
C26 H26B 0.9600
C26 H26C 0.9600
